data_4088477
loop_
_publ_author_name
'Dunsford, Jay J.'
'Evans, David J.'
'Pugh, Thomas'
'Shah, Sachin N.'
'Chilton, Nicholas F.'
'Ingleson, Michael J.'

_publ_section_title
;
 Three-Coordinate Iron(II) Expanded Ring N-Heterocyclic Carbene Complexes
;
_journal_issue 8
_journal_name_full Organometallics
_journal_page_first 1098
_journal_paper_doi 10.1021/acs.organomet.6b00121
_journal_volume 35
_journal_year 2016
_chemical_formula_moiety 'C27 H38 Br2 Fe N2 O'
_chemical_formula_sum 'C27 H38 Br2 Fe N2 O'
_chemical_formula_weight 622.26
_space_group_crystal_system triclinic
_space_group_IT_number 2
_space_group_name_Hall '-P 1'
_space_group_name_H-M_alt 'P -1'
_atom_sites_solution_hydrogens geom
_atom_sites_solution_primary iterative
_audit_creation_date 2015-03-13
_audit_creation_method
;
Olex2 1.2
(compiled 2015.01.26 svn.r3150 for OlexSys, GUI svn.r4998)
;
_cell_angle_alpha 78.655(4)
_cell_angle_beta 80.812(4)
_cell_angle_gamma 80.569(4)
_cell_formula_units_Z 2
_cell_length_a 8.4392(4)
_cell_length_b 12.4618(5)
_cell_length_c 13.7286(6)
_cell_measurement_reflns_used 5374
_cell_measurement_temperature 150.01(10)
_cell_measurement_theta_max 28.6620
_cell_measurement_theta_min 3.8830
_cell_volume 1384.28(11)
_computing_cell_refinement
;
CrysAlisPro, Agilent Technologies,
Version 1.171.37.33 (release 27-03-2014 CrysAlis171 .NET)
(compiled Mar 27 2014,17:12:48)
;
_computing_data_collection
;
CrysAlisPro, Agilent Technologies,
Version 1.171.37.33 (release 27-03-2014 CrysAlis171 .NET)
(compiled Mar 27 2014,17:12:48)
;
_computing_data_reduction
;
CrysAlisPro, Agilent Technologies,
Version 1.171.37.33 (release 27-03-2014 CrysAlis171 .NET)
(compiled Mar 27 2014,17:12:48)
;
_computing_molecular_graphics 'Olex2 (Dolomanov et al., 2009)'
_computing_publication_material 'Olex2 (Dolomanov et al., 2009)'
_computing_structure_refinement 'ShelXL (Sheldrick, 2008)'
_computing_structure_solution 'olex2.solve (Bourhis et al., 2015)'
_diffrn_ambient_environment N~2~
_diffrn_ambient_temperature 150.01(10)
_diffrn_detector 'CCD plate'
_diffrn_detector_area_resol_mean 8.0714
_diffrn_detector_type Eos
_diffrn_measured_fraction_theta_full 0.997
_diffrn_measured_fraction_theta_max 0.852
_diffrn_measurement_details
;
#__ type_ start__ end____ width___ exp.time_
  1 omega   38.00   70.00   1.0000    4.0000
omega____ theta____ kappa____ phi______ frames
    -       18.8601   57.0000    0.0000 32

#__ type_ start__ end____ width___ exp.time_
  2 omega  -10.00   81.00   1.0000    4.0000
omega____ theta____ kappa____ phi______ frames
    -       18.8601   77.0000   60.0000 91

#__ type_ start__ end____ width___ exp.time_
  3 omega  -46.00   40.00   1.0000    4.0000
omega____ theta____ kappa____ phi______ frames
    -       18.8601  -57.0000 -180.0000 86

#__ type_ start__ end____ width___ exp.time_
  4 omega  -19.00   40.00   1.0000    4.0000
omega____ theta____ kappa____ phi______ frames
    -       18.8601  -99.0000  150.0000 59

#__ type_ start__ end____ width___ exp.time_
  5 omega  -51.00   45.00   1.0000    4.0000
omega____ theta____ kappa____ phi______ frames
    -       18.8601  -77.0000  -60.0000 96

#__ type_ start__ end____ width___ exp.time_
  6 omega   36.00   61.00   1.0000    4.0000
omega____ theta____ kappa____ phi______ frames
    -       18.8601  -99.0000 -150.0000 25
;
_diffrn_measurement_device 'four-circle diffractometer'
_diffrn_measurement_device_type 'SuperNova, Single source at offset, Eos'
_diffrn_measurement_method '\w scans'
_diffrn_orient_matrix_UB_11 -0.0367089000
_diffrn_orient_matrix_UB_12 0.0541191000
_diffrn_orient_matrix_UB_13 0.0060595000
_diffrn_orient_matrix_UB_21 -0.0558062000
_diffrn_orient_matrix_UB_22 -0.0015061000
_diffrn_orient_matrix_UB_23 -0.0330901000
_diffrn_orient_matrix_UB_31 -0.0540868000
_diffrn_orient_matrix_UB_32 -0.0224330000
_diffrn_orient_matrix_UB_33 0.0411604000
_diffrn_radiation_monochromator mirror
_diffrn_radiation_probe x-ray
_diffrn_radiation_type MoK\a
_diffrn_radiation_wavelength 0.71073
_diffrn_reflns_av_R_equivalents 0.0211
_diffrn_reflns_av_unetI/netI 0.0380
_diffrn_reflns_Laue_measured_fraction_full 0.997
_diffrn_reflns_Laue_measured_fraction_max 0.852
_diffrn_reflns_limit_h_max 10
_diffrn_reflns_limit_h_min -11
_diffrn_reflns_limit_k_max 13
_diffrn_reflns_limit_k_min -16
_diffrn_reflns_limit_l_max 17
_diffrn_reflns_limit_l_min -15
_diffrn_reflns_number 11179
_diffrn_reflns_point_group_measured_fraction_full 0.997
_diffrn_reflns_point_group_measured_fraction_max 0.852
_diffrn_reflns_theta_full 25.242
_diffrn_reflns_theta_max 29.029
_diffrn_reflns_theta_min 3.366
_diffrn_source 'SuperNova (Mo) X-ray Source'
_exptl_absorpt_coefficient_mu 3.452
_exptl_absorpt_correction_T_max 1.00000
_exptl_absorpt_correction_T_min 0.84756
_exptl_absorpt_correction_type multi-scan
_exptl_absorpt_process_details
;
CrysAlisPro, Agilent Technologies,
Version 1.171.37.33 (release 27-03-2014 CrysAlis171 .NET)
(compiled Mar 27 2014,17:12:48)
Empirical absorption correction using spherical harmonics,
 implemented in SCALE3 ABSPACK scaling algorithm.
;
_exptl_crystal_colour colourless
_exptl_crystal_colour_primary colourless
_exptl_crystal_density_diffrn 1.493
_exptl_crystal_description block
_exptl_crystal_F_000 636
_exptl_crystal_size_max 0.4
_exptl_crystal_size_mid 0.3
_exptl_crystal_size_min 0.3
_refine_diff_density_max 0.672
_refine_diff_density_min -0.781
_refine_diff_density_rms 0.075
_refine_ls_extinction_method none
_refine_ls_goodness_of_fit_ref 1.022
_refine_ls_hydrogen_treatment constr
_refine_ls_matrix_type full
_refine_ls_number_parameters 304
_refine_ls_number_reflns 6298
_refine_ls_number_restraints 0
_refine_ls_restrained_S_all 1.022
_refine_ls_R_factor_all 0.0409
_refine_ls_R_factor_gt 0.0318
_refine_ls_shift/su_max 0.001
_refine_ls_shift/su_mean 0.000
_refine_ls_structure_factor_coef Fsqd
_refine_ls_weighting_details
;
 w=1/[\s^2^(Fo^2^)+(0.0306P)^2^+0.6809P]
 where P=(Fo^2^+2Fc^2^)/3
;
_refine_ls_weighting_scheme calc
_refine_ls_wR_factor_gt 0.0692
_refine_ls_wR_factor_ref 0.0730
_reflns_Friedel_coverage 0.000
_reflns_number_gt 5379
_reflns_number_total 6298
_reflns_threshold_expression 'I > 2\s(I)'
_cod_data_source_file om6b00121_si_002.cif
_cod_data_source_block amji282
_cod_original_cell_volume 1384.29(11)
_cod_database_code 4088477
_shelxl_version_number 2013-2
_chemical_oxdiff_formula C46H61N4Fe2Br4
_shelx_space_group_comment
;
The symmetry employed for this shelxl refinement is uniquely defined
by the following loop, which should always be used as a source of
symmetry information in preference to the above space-group names.
They are only intended as comments.
;
_reflns_odcompleteness_completeness 99.79
_reflns_odcompleteness_iscentric 1
_reflns_odcompleteness_theta 26.32
_olex2_refinement_description
;
1. Fixed Uiso
 At 1.2 times of:
  All C(H) groups, All C(H,H) groups
 At 1.5 times of:
  All C(H,H,H) groups
2.a Secondary CH2 refined with riding coordinates:
 C2(H2a,H2b), C3(H3a,H3b), C4(H4a,H4b), C5(H5a,H5b), C24(H24a,H24b), C25(H25a,
 H25b), C26(H26a,H26b), C27(H27a,H27b)
2.b Aromatic/amide H refined with riding coordinates:
 C9(H9), C12(H12), C18(H18), C21(H21)
2.c Idealised Me refined as rotating group:
 C8(H8a,H8b,H8c), C11(H11a,H11b,H11c), C14(H14a,H14b,H14c), C17(H17a,H17b,
 H17c), C20(H20a,H20b,H20c), C23(H23a,H23b,H23c)
;
_olex2_date_sample_data_collection 2015-03-12
_olex2_submission_special_instructions 'No special instructions were received'

loop_
_space_group_symop_operation_xyz
'x, y, z'
'-x, -y, -z'

loop_
_atom_site_label
_atom_site_type_symbol
_atom_site_fract_x
_atom_site_fract_y
_atom_site_fract_z
_atom_site_U_iso_or_equiv
_atom_site_adp_type
_atom_site_occupancy
_atom_site_site_symmetry_order
_atom_site_calc_flag
_atom_site_refinement_flags_posn
Br1 Br 0.18475(3) 0.23000(2) 0.37642(2) 0.02611(7) Uani 1 1 d .
Br2 Br 0.34619(3) 0.25827(2) 0.07205(2) 0.02901(8) Uani 1 1 d .
Fe1 Fe 0.40997(4) 0.20691(3) 0.24345(2) 0.01725(8) Uani 1 1 d .
O1 O 0.4120(2) 0.03386(13) 0.26360(12) 0.0234(4) Uani 1 1 d .
N1 N 0.6434(2) 0.36151(14) 0.26410(15) 0.0175(4) Uani 1 1 d .
N2 N 0.7750(2) 0.21002(14) 0.19581(14) 0.0159(4) Uani 1 1 d .
C1 C 0.6378(3) 0.26440(17) 0.23670(16) 0.0136(4) Uani 1 1 d .
C2 C 0.7947(3) 0.4014(2) 0.2760(2) 0.0290(6) Uani 1 1 d .
H2A H 0.8643 0.3402 0.3097 0.035 Uiso 1 1 calc R
H2B H 0.7674 0.4572 0.3185 0.035 Uiso 1 1 calc R
C3 C 0.8880(3) 0.4500(2) 0.1773(2) 0.0365(7) Uani 1 1 d .
H3A H 0.9937 0.4618 0.1889 0.044 Uiso 1 1 calc R
H3B H 0.8303 0.5210 0.1509 0.044 Uiso 1 1 calc R
C4 C 0.9085(3) 0.37326(19) 0.1012(2) 0.0292(6) Uani 1 1 d .
H4A H 1.0017 0.3883 0.0519 0.035 Uiso 1 1 calc R
H4B H 0.8136 0.3880 0.0666 0.035 Uiso 1 1 calc R
C5 C 0.9316(3) 0.25205(18) 0.15026(19) 0.0213(5) Uani 1 1 d .
H5A H 0.9857 0.2083 0.1004 0.026 Uiso 1 1 calc R
H5B H 1.0012 0.2425 0.2020 0.026 Uiso 1 1 calc R
C6 C 0.4939(3) 0.42599(17) 0.30068(17) 0.0159(4) Uani 1 1 d .
C7 C 0.4088(3) 0.50513(18) 0.23370(18) 0.0199(5) Uani 1 1 d .
C8 C 0.4611(3) 0.5232(2) 0.12260(19) 0.0301(6) Uani 1 1 d .
H8A H 0.5639 0.5504 0.1083 0.045 Uiso 1 1 calc GR
H8B H 0.3819 0.5762 0.0896 0.045 Uiso 1 1 calc GR
H8C H 0.4709 0.4546 0.0989 0.045 Uiso 1 1 calc GR
C9 C 0.2716(3) 0.56927(18) 0.27368(19) 0.0226(5) Uani 1 1 d .
H9 H 0.2127 0.6217 0.2302 0.027 Uiso 1 1 calc R
C10 C 0.2195(3) 0.55783(18) 0.37582(19) 0.0221(5) Uani 1 1 d .
C11 C 0.0713(3) 0.6293(2) 0.4159(2) 0.0340(6) Uani 1 1 d .
H11A H -0.0221 0.6147 0.3915 0.051 Uiso 1 1 calc GR
H11B H 0.0847 0.7057 0.3938 0.051 Uiso 1 1 calc GR
H11C H 0.0569 0.6131 0.4878 0.051 Uiso 1 1 calc GR
C12 C 0.3079(3) 0.47839(18) 0.43928(18) 0.0205(5) Uani 1 1 d .
H12 H 0.2747 0.4698 0.5080 0.025 Uiso 1 1 calc R
C13 C 0.4442(3) 0.41110(17) 0.40384(18) 0.0182(5) Uani 1 1 d .
C14 C 0.5293(3) 0.32142(19) 0.47538(19) 0.0258(5) Uani 1 1 d .
H14A H 0.5070 0.2508 0.4672 0.039 Uiso 1 1 calc GR
H14B H 0.4914 0.3324 0.5429 0.039 Uiso 1 1 calc GR
H14C H 0.6440 0.3238 0.4617 0.039 Uiso 1 1 calc GR
C15 C 0.7786(3) 0.09417(17) 0.19200(18) 0.0172(5) Uani 1 1 d .
C16 C 0.7744(3) 0.06154(19) 0.10141(19) 0.0217(5) Uani 1 1 d .
C17 C 0.7622(3) 0.1429(2) 0.00426(19) 0.0285(6) Uani 1 1 d .
H17A H 0.7297 0.2163 0.0187 0.043 Uiso 1 1 calc GR
H17B H 0.6833 0.1245 -0.0308 0.043 Uiso 1 1 calc GR
H17C H 0.8657 0.1395 -0.0367 0.043 Uiso 1 1 calc GR
C18 C 0.7825(3) -0.0514(2) 0.1005(2) 0.0292(6) Uani 1 1 d .
H18 H 0.7777 -0.0744 0.0407 0.035 Uiso 1 1 calc R
C19 C 0.7973(3) -0.1297(2) 0.1864(2) 0.0311(6) Uani 1 1 d .
C20 C 0.8035(4) -0.2515(2) 0.1838(3) 0.0475(8) Uani 1 1 d .
H20A H 0.9143 -0.2843 0.1716 0.071 Uiso 1 1 calc GR
H20B H 0.7461 -0.2595 0.1312 0.071 Uiso 1 1 calc GR
H20C H 0.7539 -0.2877 0.2469 0.071 Uiso 1 1 calc GR
C21 C 0.8049(3) -0.09436(19) 0.2758(2) 0.0265(5) Uani 1 1 d .
H21 H 0.8162 -0.1465 0.3337 0.032 Uiso 1 1 calc R
C22 C 0.7961(3) 0.01726(18) 0.28002(18) 0.0201(5) Uani 1 1 d .
C23 C 0.8032(3) 0.0526(2) 0.37834(19) 0.0261(5) Uani 1 1 d .
H23A H 0.6999 0.0913 0.4006 0.039 Uiso 1 1 calc GR
H23B H 0.8849 0.1002 0.3692 0.039 Uiso 1 1 calc GR
H23C H 0.8293 -0.0115 0.4276 0.039 Uiso 1 1 calc GR
C24 C 0.3371(4) -0.0146(2) 0.1972(2) 0.0388(7) Uani 1 1 d .
H24A H 0.4156 -0.0330 0.1411 0.047 Uiso 1 1 calc R
H24B H 0.2479 0.0368 0.1713 0.047 Uiso 1 1 calc R
C25 C 0.2770(4) -0.1169(2) 0.2587(2) 0.0450(8) Uani 1 1 d .
H25A H 0.3560 -0.1817 0.2514 0.054 Uiso 1 1 calc R
H25B H 0.1756 -0.1277 0.2399 0.054 Uiso 1 1 calc R
C26 C 0.2540(3) -0.0939(2) 0.3646(2) 0.0337(6) Uani 1 1 d .
H26A H 0.1518 -0.0479 0.3792 0.040 Uiso 1 1 calc R
H26B H 0.2588 -0.1618 0.4133 0.040 Uiso 1 1 calc R
C27 C 0.3958(3) -0.0338(2) 0.36282(19) 0.0267(5) Uani 1 1 d .
H27A H 0.3745 0.0118 0.4144 0.032 Uiso 1 1 calc R
H27B H 0.4933 -0.0856 0.3730 0.032 Uiso 1 1 calc R

loop_
_atom_site_aniso_label
_atom_site_aniso_U_11
_atom_site_aniso_U_22
_atom_site_aniso_U_33
_atom_site_aniso_U_23
_atom_site_aniso_U_13
_atom_site_aniso_U_12
Br1 0.02254(13) 0.03223(14) 0.02599(14) -0.01278(10) 0.00374(10) -0.00824(10)
Br2 0.02424(13) 0.04225(16) 0.01957(13) 0.00540(11) -0.00552(10) -0.01222(11)
Fe1 0.01629(16) 0.01948(17) 0.01680(17) -0.00258(13) -0.00137(13) -0.00630(12)
O1 0.0321(9) 0.0210(8) 0.0188(9) -0.0018(7) -0.0031(7) -0.0104(7)
N1 0.0146(9) 0.0156(9) 0.0240(11) -0.0089(8) -0.0015(8) -0.0014(7)
N2 0.0157(9) 0.0144(9) 0.0184(10) -0.0054(7) -0.0010(7) -0.0026(7)
C1 0.0163(10) 0.0142(10) 0.0107(10) -0.0026(8) -0.0028(8) -0.0014(8)
C2 0.0213(12) 0.0292(14) 0.0434(17) -0.0227(12) -0.0034(11) -0.0047(10)
C3 0.0243(13) 0.0238(13) 0.062(2) -0.0128(13) 0.0053(13) -0.0107(10)
C4 0.0213(12) 0.0238(13) 0.0376(16) 0.0013(11) 0.0057(11) -0.0068(10)
C5 0.0153(11) 0.0218(12) 0.0266(14) -0.0068(10) 0.0014(9) -0.0030(9)
C6 0.0164(11) 0.0122(10) 0.0206(12) -0.0071(8) -0.0013(9) -0.0020(8)
C7 0.0244(12) 0.0160(11) 0.0187(12) -0.0021(9) -0.0011(9) -0.0043(9)
C8 0.0391(15) 0.0275(14) 0.0194(13) 0.0005(10) -0.0008(11) -0.0002(11)
C9 0.0233(12) 0.0148(11) 0.0284(14) -0.0018(9) -0.0066(10) 0.0013(9)
C10 0.0190(12) 0.0177(11) 0.0310(14) -0.0092(10) 0.0012(10) -0.0047(9)
C11 0.0260(14) 0.0268(14) 0.0460(18) -0.0103(12) 0.0054(12) 0.0007(10)
C12 0.0253(12) 0.0218(12) 0.0161(12) -0.0081(9) 0.0028(9) -0.0081(9)
C13 0.0210(11) 0.0146(11) 0.0212(12) -0.0044(9) -0.0056(9) -0.0046(8)
C14 0.0333(14) 0.0243(13) 0.0209(13) -0.0029(10) -0.0094(11) -0.0027(10)
C15 0.0139(10) 0.0142(11) 0.0237(13) -0.0071(9) -0.0017(9) 0.0008(8)
C16 0.0185(11) 0.0219(12) 0.0250(13) -0.0095(10) -0.0030(10) 0.0022(9)
C17 0.0345(14) 0.0320(14) 0.0192(13) -0.0093(11) -0.0050(11) 0.0017(11)
C18 0.0344(14) 0.0246(13) 0.0333(15) -0.0185(11) -0.0100(12) 0.0042(10)
C19 0.0337(14) 0.0178(12) 0.0456(18) -0.0143(11) -0.0135(13) 0.0038(10)
C20 0.066(2) 0.0202(14) 0.063(2) -0.0168(14) -0.0288(18) 0.0052(13)
C21 0.0257(13) 0.0180(12) 0.0342(15) -0.0018(10) -0.0077(11) 0.0018(9)
C22 0.0166(11) 0.0202(12) 0.0240(13) -0.0068(9) -0.0029(9) -0.0002(9)
C23 0.0318(14) 0.0230(13) 0.0223(13) -0.0030(10) -0.0044(11) -0.0009(10)
C24 0.0620(19) 0.0372(16) 0.0252(15) -0.0062(12) -0.0081(14) -0.0267(14)
C25 0.059(2) 0.0400(17) 0.0436(19) -0.0039(14) -0.0123(16) -0.0264(15)
C26 0.0323(14) 0.0349(15) 0.0313(16) 0.0087(12) -0.0062(12) -0.0127(11)
C27 0.0310(14) 0.0250(13) 0.0216(13) 0.0041(10) -0.0057(11) -0.0044(10)

loop_
_atom_type_symbol
_atom_type_description
_atom_type_scat_dispersion_real
_atom_type_scat_dispersion_imag
_atom_type_scat_source
C C 0.0033 0.0016 'International Tables Vol C Tables 4.2.6.8 and 6.1.1.4'
H H 0.0000 0.0000 'International Tables Vol C Tables 4.2.6.8 and 6.1.1.4'
Br Br -0.2901 2.4595 'International Tables Vol C Tables 4.2.6.8 and 6.1.1.4'
Fe Fe 0.3463 0.8444 'International Tables Vol C Tables 4.2.6.8 and 6.1.1.4'
N N 0.0061 0.0033 'International Tables Vol C Tables 4.2.6.8 and 6.1.1.4'
O O 0.0106 0.0060 'International Tables Vol C Tables 4.2.6.8 and 6.1.1.4'

loop_
_geom_angle_atom_site_label_1
_geom_angle_atom_site_label_2
_geom_angle_atom_site_label_3
_geom_angle
Br2 Fe1 Br1 116.591(16)
O1 Fe1 Br1 93.48(5)
O1 Fe1 Br2 99.44(5)
O1 Fe1 C1 116.91(7)
C1 Fe1 Br1 123.85(6)
C1 Fe1 Br2 104.17(6)
C24 O1 Fe1 120.92(15)
C27 O1 Fe1 121.63(14)
C27 O1 C24 108.55(18)
C1 N1 C2 124.51(18)
C1 N1 C6 119.55(17)
C6 N1 C2 115.18(17)
C1 N2 C5 129.18(17)
C1 N2 C15 118.21(17)
C15 N2 C5 112.61(17)
N1 C1 Fe1 120.32(15)
N2 C1 Fe1 120.51(14)
N2 C1 N1 118.83(18)
N1 C2 H2A 108.8
N1 C2 H2B 108.8
N1 C2 C3 113.6(2)
H2A C2 H2B 107.7
C3 C2 H2A 108.8
C3 C2 H2B 108.8
C2 C3 H3A 109.4
C2 C3 H3B 109.4
C2 C3 C4 111.0(2)
H3A C3 H3B 108.0
C4 C3 H3A 109.4
C4 C3 H3B 109.4
C3 C4 H4A 109.2
C3 C4 H4B 109.2
C3 C4 C5 112.1(2)
H4A C4 H4B 107.9
C5 C4 H4A 109.2
C5 C4 H4B 109.2
N2 C5 C4 112.88(18)
N2 C5 H5A 109.0
N2 C5 H5B 109.0
C4 C5 H5A 109.0
C4 C5 H5B 109.0
H5A C5 H5B 107.8
C7 C6 N1 120.0(2)
C13 C6 N1 118.3(2)
C13 C6 C7 121.6(2)
C6 C7 C8 122.4(2)
C9 C7 C6 117.6(2)
C9 C7 C8 120.0(2)
C7 C8 H8A 109.5
C7 C8 H8B 109.5
C7 C8 H8C 109.5
H8A C8 H8B 109.5
H8A C8 H8C 109.5
H8B C8 H8C 109.5
C7 C9 H9 118.7
C10 C9 C7 122.5(2)
C10 C9 H9 118.7
C9 C10 C11 120.8(2)
C12 C10 C9 117.8(2)
C12 C10 C11 121.4(2)
C10 C11 H11A 109.5
C10 C11 H11B 109.5
C10 C11 H11C 109.5
H11A C11 H11B 109.5
H11A C11 H11C 109.5
H11B C11 H11C 109.5
C10 C12 H12 118.9
C10 C12 C13 122.3(2)
C13 C12 H12 118.9
C6 C13 C14 121.7(2)
C12 C13 C6 118.2(2)
C12 C13 C14 120.1(2)
C13 C14 H14A 109.5
C13 C14 H14B 109.5
C13 C14 H14C 109.5
H14A C14 H14B 109.5
H14A C14 H14C 109.5
H14B C14 H14C 109.5
C16 C15 N2 120.0(2)
C16 C15 C22 121.7(2)
C22 C15 N2 118.1(2)
C15 C16 C17 122.7(2)
C15 C16 C18 118.3(2)
C18 C16 C17 119.0(2)
C16 C17 H17A 109.5
C16 C17 H17B 109.5
C16 C17 H17C 109.5
H17A C17 H17B 109.5
H17A C17 H17C 109.5
H17B C17 H17C 109.5
C16 C18 H18 119.2
C19 C18 C16 121.6(2)
C19 C18 H18 119.2
C18 C19 C20 120.6(3)
C18 C19 C21 118.7(2)
C21 C19 C20 120.7(3)
C19 C20 H20A 109.5
C19 C20 H20B 109.5
C19 C20 H20C 109.5
H20A C20 H20B 109.5
H20A C20 H20C 109.5
H20B C20 H20C 109.5
C19 C21 H21 119.3
C22 C21 C19 121.5(2)
C22 C21 H21 119.3
C15 C22 C23 121.8(2)
C21 C22 C15 118.2(2)
C21 C22 C23 120.0(2)
C22 C23 H23A 109.5
C22 C23 H23B 109.5
C22 C23 H23C 109.5
H23A C23 H23B 109.5
H23A C23 H23C 109.5
H23B C23 H23C 109.5
O1 C24 H24A 110.4
O1 C24 H24B 110.4
O1 C24 C25 106.4(2)
H24A C24 H24B 108.6
C25 C24 H24A 110.4
C25 C24 H24B 110.4
C24 C25 H25A 111.1
C24 C25 H25B 111.1
C24 C25 C26 103.2(2)
H25A C25 H25B 109.1
C26 C25 H25A 111.1
C26 C25 H25B 111.1
C25 C26 H26A 111.4
C25 C26 H26B 111.4
H26A C26 H26B 109.2
C27 C26 C25 101.9(2)
C27 C26 H26A 111.4
C27 C26 H26B 111.4
O1 C27 C26 104.4(2)
O1 C27 H27A 110.9
O1 C27 H27B 110.9
C26 C27 H27A 110.9
C26 C27 H27B 110.9
H27A C27 H27B 108.9

loop_
_geom_bond_atom_site_label_1
_geom_bond_atom_site_label_2
_geom_bond_distance
Br1 Fe1 2.4387(4)
Br2 Fe1 2.4363(4)
Fe1 O1 2.1171(15)
Fe1 C1 2.142(2)
O1 C24 1.457(3)
O1 C27 1.453(3)
N1 C1 1.346(3)
N1 C2 1.487(3)
N1 C6 1.454(3)
N2 C1 1.341(3)
N2 C5 1.499(3)
N2 C15 1.450(3)
C2 H2A 0.9700
C2 H2B 0.9700
C2 C3 1.521(4)
C3 H3A 0.9700
C3 H3B 0.9700
C3 C4 1.522(4)
C4 H4A 0.9700
C4 H4B 0.9700
C4 C5 1.522(3)
C5 H5A 0.9700
C5 H5B 0.9700
C6 C7 1.399(3)
C6 C13 1.396(3)
C7 C8 1.501(3)
C7 C9 1.396(3)
C8 H8A 0.9600
C8 H8B 0.9600
C8 H8C 0.9600
C9 H9 0.9300
C9 C10 1.387(3)
C10 C11 1.506(3)
C10 C12 1.386(3)
C11 H11A 0.9600
C11 H11B 0.9600
C11 H11C 0.9600
C12 H12 0.9300
C12 C13 1.389(3)
C13 C14 1.503(3)
C14 H14A 0.9600
C14 H14B 0.9600
C14 H14C 0.9600
C15 C16 1.390(3)
C15 C22 1.398(3)
C16 C17 1.515(3)
C16 C18 1.401(3)
C17 H17A 0.9600
C17 H17B 0.9600
C17 H17C 0.9600
C18 H18 0.9300
C18 C19 1.383(4)
C19 C20 1.517(3)
C19 C21 1.397(4)
C20 H20A 0.9600
C20 H20B 0.9600
C20 H20C 0.9600
C21 H21 0.9300
C21 C22 1.393(3)
C22 C23 1.512(3)
C23 H23A 0.9600
C23 H23B 0.9600
C23 H23C 0.9600
C24 H24A 0.9700
C24 H24B 0.9700
C24 C25 1.499(4)
C25 H25A 0.9700
C25 H25B 0.9700
C25 C26 1.512(4)
C26 H26A 0.9700
C26 H26B 0.9700
C26 C27 1.506(3)
C27 H27A 0.9700
C27 H27B 0.9700

loop_
_geom_torsion_atom_site_label_1
_geom_torsion_atom_site_label_2
_geom_torsion_atom_site_label_3
_geom_torsion_atom_site_label_4
_geom_torsion
Fe1 O1 C24 C25 -149.1(2)
Fe1 O1 C27 C26 124.80(18)
O1 C24 C25 C26 24.5(3)
N1 C2 C3 C4 -48.8(3)
N1 C6 C7 C8 3.2(3)
N1 C6 C7 C9 -176.17(19)
N1 C6 C13 C12 175.41(18)
N1 C6 C13 C14 -7.6(3)
N2 C15 C16 C17 -1.5(3)
N2 C15 C16 C18 178.3(2)
N2 C15 C22 C21 -177.92(19)
N2 C15 C22 C23 2.9(3)
C1 N1 C2 C3 79.4(3)
C1 N1 C6 C7 -90.7(3)
C1 N1 C6 C13 92.9(3)
C1 N2 C5 C4 -31.1(3)
C1 N2 C15 C16 106.5(2)
C1 N2 C15 C22 -77.4(3)
C2 N1 C1 Fe1 170.94(18)
C2 N1 C1 N2 -15.7(3)
C2 N1 C6 C7 98.9(3)
C2 N1 C6 C13 -77.5(3)
C2 C3 C4 C5 -35.3(3)
C3 C4 C5 N2 81.3(3)
C5 N2 C1 Fe1 155.83(18)
C5 N2 C1 N1 -17.5(3)
C5 N2 C15 C16 -72.8(3)
C5 N2 C15 C22 103.4(2)
C6 N1 C1 Fe1 1.5(3)
C6 N1 C1 N2 174.86(19)
C6 N1 C2 C3 -110.7(2)
C6 C7 C9 C10 0.8(3)
C7 C6 C13 C12 -0.9(3)
C7 C6 C13 C14 176.1(2)
C7 C9 C10 C11 179.6(2)
C7 C9 C10 C12 -0.7(3)
C8 C7 C9 C10 -178.6(2)
C9 C10 C12 C13 -0.2(3)
C10 C12 C13 C6 0.9(3)
C10 C12 C13 C14 -176.1(2)
C11 C10 C12 C13 179.5(2)
C13 C6 C7 C8 179.4(2)
C13 C6 C7 C9 0.0(3)
C15 N2 C1 Fe1 -23.3(3)
C15 N2 C1 N1 163.3(2)
C15 N2 C5 C4 148.1(2)
C15 C16 C18 C19 -1.2(4)
C16 C15 C22 C21 -1.8(3)
C16 C15 C22 C23 179.1(2)
C16 C18 C19 C20 179.1(3)
C16 C18 C19 C21 -0.2(4)
C17 C16 C18 C19 178.5(2)
C18 C19 C21 C22 0.7(4)
C19 C21 C22 C15 0.3(4)
C19 C21 C22 C23 179.4(2)
C20 C19 C21 C22 -178.6(2)
C22 C15 C16 C17 -177.5(2)
C22 C15 C16 C18 2.3(3)
C24 O1 C27 C26 -22.7(3)
C24 C25 C26 C27 -37.6(3)
C25 C26 C27 O1 37.2(3)
C27 O1 C24 C25 -1.3(3)
